data_4514126
loop_
_publ_author_name
'Malaspina, Lorraine A.'
'Edwards, Alison J.'
'Woi\'nska, Magdalena'
'Jayatilaka, Dylan'
'Turner, Michael J.'
'Price, Jason R.'
'Herbst-Irmer, Regine'
'Sugimoto, Kunihisa'
'Nishibori, Eiji'
'Grabowsky, Simon'

_publ_contact_author
;
  Dr. Simon Grabowsky
  University of Bremen
  Institute for Inorganic Chemistry and Crystallography
  Leobener Str. NW2
  28359 Bremen
  Germany
;
_publ_section_title
;
 Predicting the Position of the Hydrogen Atom in the Short Intramolecular
 Hydrogen Bond of the Hydrogen Maleate Anion from Geometric Correlations
;
_journal_issue 7
_journal_name_full 'Crystal Growth &amp; Design'
_journal_page_first 3812
_journal_paper_doi 10.1021/acs.cgd.7b00390
_journal_volume 17
_journal_year 2017
_chemical_formula_moiety 'C4 H3 O4, Na O3 H6'
_chemical_formula_sum 'C4 H9 Na O7'
_chemical_formula_weight 192.10
_chemical_name_common 'Sodium hydrogen maleate'
_space_group_IT_number 2
_symmetry_cell_setting triclinic
_symmetry_Int_Tables_number 2
_symmetry_space_group_name_Hall '-P 1'
_symmetry_space_group_name_H-M 'P -1'
_atom_sites_solution_hydrogens difmap
_atom_sites_solution_primary isomor
_audit_creation_date 2016-07-07
_audit_creation_method CRYSTALS_ver_14.61
_cell_angle_alpha 103.95(3)
_cell_angle_beta 91.49(3)
_cell_angle_gamma 99.82(3)
_cell_formula_units_Z 2
_cell_length_a 5.9390(12)
_cell_length_b 6.2687(13)
_cell_length_c 11.247(2)
_cell_measurement_radiation Synchrotron
_cell_measurement_reflns_used 23021
_cell_measurement_temperature 25
_cell_measurement_theta_max 36.165
_cell_measurement_theta_min 0.93
_cell_measurement_wavelength 0.3542
_cell_volume 399.43(15)
_computing_cell_refinement 'LaueG (Piltz, 2011)'
_computing_data_collection 'MAATEL/ANSTO control program'
_computing_data_reduction 'argonne_boxes (Wilkinson et al., 1988) & LaueG (Piltz, 2011)'
_computing_publication_material 'CRYSTALS (Betteridge et al., 2003)'
_computing_structure_refinement 'CRYSTALS (Betteridge et al., 2003)'
_computing_structure_solution 'SHELXS 86 (Sheldrick, 1986)'
_diffrn_ambient_temperature 12
_diffrn_measured_fraction_theta_full 0.743
_diffrn_measured_fraction_theta_max 0.743
_diffrn_measurement_details '35 images, exposure time  67 to 100 minutes'
_diffrn_measurement_device 'Laue image-plate diffractometer'
_diffrn_measurement_device_type KOALA
_diffrn_measurement_method Laue
_diffrn_radiation_probe neutron
_diffrn_radiation_type neutron
_diffrn_radiation_wavelength 0.85
_diffrn_reflns_av_R_equivalents 0.0487
_diffrn_reflns_av_unetI/netI 0.0423
_diffrn_reflns_limit_h_max 10
_diffrn_reflns_limit_h_min -10
_diffrn_reflns_limit_k_max 11
_diffrn_reflns_limit_k_min -11
_diffrn_reflns_limit_l_max 20
_diffrn_reflns_limit_l_min -20
_diffrn_reflns_number 26890
_diffrn_reflns_reduction_process 'LaueG (Piltz, 2011)'
_diffrn_reflns_resolution_max 1.82
_diffrn_reflns_theta_full 70.96
_diffrn_reflns_theta_max 71.06
_diffrn_source 'nuclear reactor'
_diffrn_source_details 'thermal neutrons, supermirror guides'
_diffrn_source_type 'OPAL reactor, ANSTO, Lucas Heights, Australia'
_diffrn_standards_number 0
_exptl_absorpt_coefficient_mu 0.0
_exptl_absorpt_correction_type none
_exptl_crystal_colour colourless
_exptl_crystal_density_diffrn 1.597
_exptl_crystal_density_method 'not measured'
_exptl_crystal_description block
_exptl_crystal_F_000 76
_exptl_crystal_size_max 1.2
_exptl_crystal_size_mid 0.9
_exptl_crystal_size_min 0.8
_refine_diff_density_max 0.82
_refine_diff_density_min -0.87
_refine_ls_extinction_coef 19.9(7)
_refine_ls_extinction_method 'Larson (1970), Equation 22'
_refine_ls_goodness_of_fit_ref 0.9998
_refine_ls_hydrogen_treatment refall
_refine_ls_matrix_type full
_refine_ls_number_parameters 191
_refine_ls_number_reflns 2981
_refine_ls_number_restraints 0
_refine_ls_R_factor_all 0.0552
_refine_ls_R_factor_gt 0.0355
_refine_ls_shift/su_max 0.0006363
_refine_ls_shift/su_mean 0.0000494
_refine_ls_structure_factor_coef F
_refine_ls_weighting_details
;
 Method, part 1, Chebychev polynomial, (Watkin, 1994, Prince, 1982) 
 [weight] = 1.0/[A~0~*T~0~(x)+A~1~*T~1~(x) ... +A~n-1~]*T~n-1~(x)] 
 where A~i~ are the Chebychev coefficients listed below and x= Fcalc/Fmax 
 Method = Robust Weighting (Prince, 1982) 
 W = [weight] * [1-(deltaF/6*sigmaF)^2^]^2^ 
 A~i~ are: 
 1.65 -1.05 0.856 
;
_refine_ls_weighting_scheme calc
_refine_ls_wR_factor_all 0.0536
_refine_ls_wR_factor_gt 0.0304
_refine_ls_wR_factor_ref 0.0287
_reflns_number_gt 3144
_reflns_number_total 3713
_reflns_threshold_expression >2sigma(I)
_oxford_diffrn_Wilson_B_factor 0.00
_oxford_diffrn_Wilson_scale 0.00
_oxford_refine_ls_r_factor_ref 0.0309
_oxford_refine_ls_scale 1.058(2)
_oxford_reflns_number_all 3710
_oxford_reflns_threshold_expression_ref I>3.0\s(I)
_cod_data_source_file NaHmal_F.cif
_cod_data_source_block NaHmal_neutron
_cod_depositor_comments 'Adding full bibliography for 4514126--4514133.cif.'
_cod_database_code 4514126

loop_
_symmetry_equiv_pos_as_xyz
x,y,z
-x,-y,-z

loop_
_atom_site_label
_atom_site_type_symbol
_atom_site_fract_x
_atom_site_fract_y
_atom_site_fract_z
_atom_site_U_iso_or_equiv
_atom_site_occupancy
_atom_site_adp_type
Na1 Na 0.75371(12) 0.53758(13) 0.42815(6) 0.0062 1.0000 Uani
C2 C 0.71458(6) 0.28250(7) 0.07786(3) 0.0058 1.0000 Uani
C3 C 0.66045(6) 0.23398(7) -0.04407(3) 0.0057 1.0000 Uani
C4 C 0.80884(6) 0.19102(7) -0.15037(3) 0.0047 1.0000 Uani
O4 O 0.71127(8) 0.14390(9) -0.25612(4) 0.0065 1.0000 Uani
O2 O 1.02391(8) 0.20450(9) -0.13102(4) 0.0062 1.0000 Uani
O1 O 1.12561(7) 0.28600(9) 0.08971(4) 0.0063 1.0000 Uani
O3 O 0.94775(8) 0.36137(9) 0.26104(4) 0.0067 1.0000 Uani
O6 O 0.37299(8) 0.32904(9) 0.36968(4) 0.0074 1.0000 Uani
O7 O 0.85589(8) 0.25060(9) 0.51544(4) 0.0072 1.0000 Uani
O5 O 0.72319(8) 0.83942(9) 0.33865(4) 0.0070 1.0000 Uani
H3 H 0.48090(18) 0.2229(3) -0.07285(11) 0.0226 1.0000 Uani
H2 H 0.57577(18) 0.3080(3) 0.13866(10) 0.0215 1.0000 Uani
H6 H 0.2432(2) 0.3597(2) 0.32600(12) 0.0231 1.0000 Uani
H7 H 0.3606(3) 0.1686(2) 0.33945(13) 0.0247 1.0000 Uani
H9 H 0.8165(2) 0.2178(2) 0.59276(10) 0.0232 1.0000 Uani
H8 H 0.8198(2) 0.1073(2) 0.45424(11) 0.0219 1.0000 Uani
H4 H 0.57158(18) 0.8395(2) 0.30280(11) 0.0210 1.0000 Uani
H5 H 0.8225(2) 0.8334(2) 0.27070(11) 0.0216 1.0000 Uani
H1 H 1.08759(18) 0.2487(2) -0.00846(9) 0.0174 1.0000 Uani
C1 C 0.94067(6) 0.31172(7) 0.14776(3) 0.0047 1.0000 Uani

loop_
_atom_site_aniso_label
_atom_site_aniso_U_11
_atom_site_aniso_U_22
_atom_site_aniso_U_33
_atom_site_aniso_U_23
_atom_site_aniso_U_13
_atom_site_aniso_U_12
Na1 0.0065(2) 0.0064(3) 0.0061(2) 0.00214(19) 0.00062(17) 0.0014(2)
C2 0.00467(12) 0.00791(15) 0.00470(12) 0.00123(10) 0.00021(9) 0.00124(12)
C3 0.00407(12) 0.00829(15) 0.00451(12) 0.00136(10) 0.00011(9) 0.00086(11)
C4 0.00450(11) 0.00515(14) 0.00432(11) 0.00120(10) 0.00028(9) 0.00083(11)
O4 0.00623(14) 0.00826(17) 0.00449(13) 0.00115(12) -0.00068(11) 0.00066(14)
O2 0.00448(14) 0.00918(18) 0.00496(13) 0.00145(12) 0.00046(11) 0.00165(13)
O1 0.00453(13) 0.00934(18) 0.00501(13) 0.00159(12) 0.00062(11) 0.00184(13)
O3 0.00711(14) 0.00914(18) 0.00395(13) 0.00122(12) 0.00029(11) 0.00220(14)
O6 0.00668(14) 0.00733(18) 0.00766(15) 0.00107(13) -0.00066(12) 0.00081(14)
O7 0.00793(15) 0.00649(17) 0.00710(15) 0.00200(13) 0.00026(12) 0.00096(14)
O5 0.00689(15) 0.00773(18) 0.00677(14) 0.00227(13) 0.00058(12) 0.00180(14)
H3 0.0109(3) 0.0376(7) 0.0191(4) 0.0063(4) -0.0010(3) 0.0050(4)
H2 0.0144(3) 0.0345(6) 0.0160(3) 0.0044(4) 0.0058(3) 0.0075(4)
H6 0.0208(4) 0.0264(6) 0.0240(4) 0.0074(4) -0.0054(4) 0.0085(4)
H7 0.0310(5) 0.0116(4) 0.0298(5) 0.0008(4) -0.0001(4) 0.0054(4)
H9 0.0298(5) 0.0251(5) 0.0157(4) 0.0088(4) 0.0054(3) 0.0020(4)
H8 0.0276(5) 0.0153(4) 0.0193(4) -0.0013(3) 0.0002(3) 0.0023(4)
H4 0.0131(3) 0.0285(5) 0.0220(4) 0.0073(4) -0.0023(3) 0.0047(4)
H5 0.0188(4) 0.0297(6) 0.0181(4) 0.0075(4) 0.0077(3) 0.0057(4)
H1 0.0157(3) 0.0214(4) 0.0157(3) 0.0047(3) 0.0034(3) 0.0047(3)
C1 0.00499(12) 0.00501(14) 0.00397(11) 0.00108(10) 0.00023(9) 0.00093(11)

loop_
_atom_type_symbol
_atom_type_scat_dispersion_real
_atom_type_scat_dispersion_imag
_atom_type_scat_Cromer_Mann_a1
_atom_type_scat_Cromer_Mann_b1
_atom_type_scat_Cromer_Mann_a2
_atom_type_scat_Cromer_Mann_b2
_atom_type_scat_Cromer_Mann_a3
_atom_type_scat_Cromer_Mann_b3
_atom_type_scat_Cromer_Mann_a4
_atom_type_scat_Cromer_Mann_b4
_atom_type_scat_Cromer_Mann_c
_atom_type_scat_source
C 0.0000 0.0000 0.0000 0.0000 0.0000 0.0000 0.0000 0.0000 0.0000 0.0000 6.6484 'Neutron Data Booklet 2nd Ed July 2003, ILL Table 1.1'
H 0.0000 0.0000 0.0000 0.0000 0.0000 0.0000 0.0000 0.0000 0.0000 0.0000 -3.7409 'Neutron Data Booklet 2nd Ed July 2003, ILL Table 1.1'
O 0.0000 0.0000 0.0000 0.0000 0.0000 0.0000 0.0000 0.0000 0.0000 0.0000 5.8050 'Neutron Data Booklet 2nd Ed July 2003, ILL Table 1.1'
Na 0.0000 0.0000 0.0000 0.0000 0.0000 0.0000 0.0000 0.0000 0.0000 0.0000 3.6300 'Neutron Data Booklet 2nd Ed July 2003, ILL Table 1.1'

loop_
_geom_angle_atom_site_label_1
_geom_angle_site_symmetry_1
_geom_angle_atom_site_label_2
_geom_angle_atom_site_label_3
_geom_angle_site_symmetry_3
_geom_angle
_geom_angle_publ_flag
O6 2_666 Na1 O7 2_766 93.22(4) yes
O6 2_666 Na1 Na1 2_766 87.30(5) yes
O7 2_766 Na1 Na1 2_766 43.89(3) yes
O6 2_666 Na1 Na1 2_666 43.66(3) yes
O7 2_766 Na1 Na1 2_666 136.88(4) yes
Na1 2_766 Na1 Na1 2_666 117.87(4) yes
O6 2_666 Na1 O3 . 163.61(4) yes
O7 2_766 Na1 O3 . 79.56(5) yes
Na1 2_766 Na1 O3 . 77.27(5) yes
Na1 2_666 Na1 O3 . 141.49(5) yes
O6 2_666 Na1 O6 . 87.65(4) yes
O7 2_766 Na1 O6 . 179.12(4) yes
Na1 2_766 Na1 O6 . 136.38(5) yes
Na1 2_666 Na1 O6 . 43.98(3) yes
O3 . Na1 O6 . 99.64(5) yes
O6 2_666 Na1 O7 . 82.80(5) yes
O7 2_766 Na1 O7 . 88.96(5) yes
Na1 2_766 Na1 O7 . 45.07(3) yes
Na1 2_666 Na1 O7 . 85.91(4) yes
O3 . Na1 O7 . 82.38(4) yes
O6 2_666 Na1 O5 . 101.51(5) yes
O7 2_766 Na1 O5 . 81.68(4) yes
Na1 2_766 Na1 O5 . 125.46(5) yes
Na1 2_666 Na1 O5 . 103.58(5) yes
O3 . Na1 O5 . 92.06(4) yes
O6 . Na1 O7 . 91.31(5) yes
O6 . Na1 O5 . 97.99(4) yes
O7 . Na1 O5 . 169.87(4) yes
C3 . C2 H2 . 117.30(8) no
C3 . C2 C1 . 130.51(4) yes
H2 . C2 C1 . 112.18(7) no
C2 . C3 C4 . 130.40(4) yes
C2 . C3 H3 . 116.68(8) no
C4 . C3 H3 . 112.92(7) no
C3 . C4 O4 . 116.98(4) yes
C3 . C4 O2 . 120.13(4) yes
O4 . C4 O2 . 122.89(5) yes
H1 . O1 C1 . 110.57(8) no
Na1 . O3 C1 . 141.75(4) yes
Na1 . O6 Na1 2_666 92.35(6) yes
Na1 . O6 H6 . 131.58(10) no
Na1 2_666 O6 H6 . 95.19(10) no
Na1 . O6 H7 . 115.79(11) no
Na1 2_666 O6 H7 . 116.92(10) no
H6 . O6 H7 . 102.87(14) no
Na1 . O7 Na1 2_766 91.04(4) yes
Na1 . O7 H9 . 128.68(10) no
Na1 2_766 O7 H9 . 100.32(10) no
Na1 . O7 H8 . 109.11(9) no
Na1 2_766 O7 H8 . 123.42(10) no
H9 . O7 H8 . 105.50(13) no
Na1 . O5 H4 . 116.00(9) no
Na1 . O5 H5 . 108.89(10) no
H4 . O5 H5 . 104.86(12) no
C2 . C1 O1 . 120.53(4) yes
C2 . C1 O3 . 118.48(4) yes
O1 . C1 O3 . 121.00(5) yes

loop_
_geom_bond_atom_site_label_1
_geom_bond_atom_site_label_2
_geom_bond_site_symmetry_2
_geom_bond_distance
_geom_bond_publ_flag
Na1 O6 2_666 2.4130(11) yes
Na1 O7 2_766 2.4514(12) yes
Na1 Na1 2_766 3.4617(18) yes
Na1 Na1 2_666 3.4716(17) yes
Na1 O3 . 2.3721(12) yes
Na1 O6 . 2.3988(12) yes
Na1 O7 . 2.4002(11) yes
Na1 O5 . 2.3774(11) yes
C2 C3 . 1.3487(6) yes
C2 H2 . 1.0928(11) no
C2 C1 . 1.4988(7) yes
C3 C4 . 1.5030(7) yes
C3 H3 . 1.0922(12) no
C4 O4 . 1.2547(7) yes
C4 O2 . 1.2751(7) yes
O1 H1 . 1.0813(12) no
O1 C1 . 1.3060(7) yes
O3 C1 . 1.2342(6) yes
O6 H6 . 0.9738(13) no
O6 H7 . 0.9703(14) no
O7 H9 . 0.9661(12) no
O7 H8 . 0.9774(13) no
O5 H4 . 0.9770(12) no
O5 H5 . 0.9750(12) no

loop_
_geom_hbond_atom_site_label_D
_geom_hbond_atom_site_label_H
_geom_hbond_atom_site_label_A
_geom_hbond_site_symmetry_A
_geom_hbond_angle_DHA
_geom_hbond_distance_DH
_geom_hbond_distance_HA
_geom_hbond_distance_DA
_geom_hbond_publ_flag
O6 H6 O3 1_455 164.54(12) 0.9741(13) 1.8858(14) 2.8365(9) yes
O6 H7 O4 2_655 168.32(15) 0.9701(14) 1.9253(15) 2.8821(10) yes
O7 H9 O4 1_556 175.41(11) 0.9662(12) 1.9571(13) 2.9212(9) yes
O7 H8 O5 1_545 174.64(12) 0.9773(14) 1.8491(14) 2.8237(9) yes
O5 H4 O4 2_665 172.97(12) 0.9771(12) 1.7744(13) 2.7467(9) yes
O5 H5 O2 2_765 172.25(12) 0.9749(13) 1.8235(13) 2.7926(9) yes
O1 H1 O2 . 175.86(11) 1.0813(11) 1.3685(11) 2.4483(8) yes
